data_1526621
loop_
_publ_author_name
'Shivakumara, C.'
'Rajagopal, H.'
'Hegde, M.S.'
'Sequiera, A.'

_publ_section_title
;
 Neutron diffraction studies of La4 Ba Cu4 M O13+d (M = Ni and Co) oxides
;
_journal_name_full 'Materials Research Bulletin'
_journal_page_first 2063
_journal_page_last 2068
_journal_volume 35
_journal_year 2000
_chemical_formula_sum 'Ba Co Cu4 La4 O13.49'
_chemical_name_systematic 'La4 Ba Cu4 Co O13.49'
_space_group_IT_number 83
_symmetry_space_group_name_Hall '-P 4'
_symmetry_space_group_name_H-M 'P 4/m'
_cell_angle_alpha 90
_cell_angle_beta 90
_cell_angle_gamma 90
_cell_formula_units_Z 1
_cell_length_a 8.695
_cell_length_b 8.695
_cell_length_c 3.876
_cell_volume 293.037
_citation_journal_id_ASTM MRBUAC
_cod_data_source_file Shivakumara_MRBUAC_2000_306.cif
_cod_data_source_block Ba1Co1Cu4La4O13.49
_cod_original_cell_volume 293.0373
_cod_original_formula_sum 'Ba1 Co1 Cu4 La4 O13.49'
_cod_database_code 1526621

loop_
_symmetry_equiv_pos_as_xyz
x,y,z
-y,x,z
-x,-y,z
y,-x,z
-x,-y,-z
y,-x,-z
x,y,-z
-y,x,-z

loop_
_atom_site_label
_atom_site_type_symbol
_atom_site_fract_x
_atom_site_fract_y
_atom_site_fract_z
_atom_site_occupancy
_atom_site_U_iso_or_equiv
Co2 Co+3 0.4058 0.1795 0 0.148 0.0
La1 La+3 0.1243 0.2798 0.5 1 0.0
Ba1 Ba+2 0.5 0.5 0.5 1 0.0
Cu1 Cu+2 0 0 0 0.59 0.0
O3 O-2 0.2825 0.3883 0 1 0.0
Co1 Co+3 0 0 0 0.41 0.0
O2 O-2 0 0.5 0 0.27 0.0
O4 O-2 0.2284 0.0638 0 1 0.0
O5 O-2 0.4234 0.1429 0.5 1 0.0
O1 O-2 0 0 0.5 0.95 0.0
Cu2 Cu+2 0.4058 0.1795 0 0.852 0.0
